data_4514823
loop_
_publ_author_name
'Pang, Hailiang'
'Wu, Dong'
'Cong, Hengjiang'
'Yin, Guoyin'

_publ_section_title
;
 Stereoselective Palladium-Catalyzed 1,3-Arylboration of Unconjugated
 Dienes for Expedient Synthesis of 1,3-Disubstituted Cyclohexanes
;
_journal_issue 9
_journal_name_full 'ACS Catalysis'
_journal_page_first 8555
_journal_paper_doi 10.1021/acscatal.9b02747
_journal_volume 9
_journal_year 2019
_chemical_formula_moiety 'C15 H18 O3'
_chemical_formula_sum 'C15 H18 O3'
_chemical_formula_weight 246.29
_space_group_crystal_system monoclinic
_space_group_IT_number 14
_space_group_name_Hall '-P 2ybc'
_space_group_name_H-M_alt 'P 1 21/c 1'
_symmetry_space_group_name_Hall '-P 2ybc'
_symmetry_space_group_name_H-M 'P 1 21/c 1'
_atom_sites_solution_hydrogens mixed
_audit_creation_date 2018-11-29
_audit_creation_method
; 
Olex2 1.2 
(compiled 2018.05.29 svn.r3508 for OlexSys, GUI svn.r5506) 
;
_cell_angle_alpha 90
_cell_angle_beta 96.027(9)
_cell_angle_gamma 90
_cell_formula_units_Z 4
_cell_length_a 12.827(2)
_cell_length_b 20.383(3)
_cell_length_c 5.0473(8)
_cell_measurement_reflns_used 1377
_cell_measurement_temperature 296(2)
_cell_measurement_theta_max 49.15
_cell_measurement_theta_min 3.46
_cell_volume 1312.3(4)
_computing_cell_refinement 'SAINT v7.68A (Bruker, 2009)'
_computing_data_collection 'Bruker APEX2'
_computing_data_reduction 'SAINT v7.68A (Bruker, 2009)'
_computing_molecular_graphics 'Olex2 (Dolomanov et al., 2009)'
_computing_publication_material 'Olex2 (Dolomanov et al., 2009)'
_computing_structure_refinement 'XL (Sheldrick, 2008)'
_computing_structure_solution 'SHELXS-97 (Sheldrick, 2008)'
_diffrn_ambient_temperature 296.15
_diffrn_measured_fraction_theta_full 0.954
_diffrn_measured_fraction_theta_max 0.954
_diffrn_measurement_device_type 'Bruker APEX-II CCD'
_diffrn_measurement_method '\f and \w scans'
_diffrn_radiation_monochromator graphite
_diffrn_radiation_type CuK\a
_diffrn_radiation_wavelength 1.54178
_diffrn_reflns_av_R_equivalents 0.1078
_diffrn_reflns_av_unetI/netI 0.0967
_diffrn_reflns_Laue_measured_fraction_full 0.954
_diffrn_reflns_Laue_measured_fraction_max 0.954
_diffrn_reflns_limit_h_max 13
_diffrn_reflns_limit_h_min -12
_diffrn_reflns_limit_k_max 21
_diffrn_reflns_limit_k_min -21
_diffrn_reflns_limit_l_max 4
_diffrn_reflns_limit_l_min -4
_diffrn_reflns_number 8568
_diffrn_reflns_point_group_measured_fraction_full 0.954
_diffrn_reflns_point_group_measured_fraction_max 0.954
_diffrn_reflns_theta_full 53.189
_diffrn_reflns_theta_max 53.189
_diffrn_reflns_theta_min 3.465
_diffrn_standards_number 0
_exptl_absorpt_coefficient_mu 0.693
_exptl_absorpt_correction_T_max 0.7505
_exptl_absorpt_correction_T_min 0.3676
_exptl_absorpt_correction_type multi-scan
_exptl_absorpt_process_details
; 
SADABS-2008/1 (Bruker,2008) was used for absorption correction. 
wR2(int) was 0.1639 before and 0.0964 after correction. 
The Ratio of minimum to maximum transmission is 0.4898. 
The \l/2 correction factor is 0.0015. 
;
_exptl_crystal_colour colorless
_exptl_crystal_density_diffrn 1.247
_exptl_crystal_description needle
_exptl_crystal_F_000 528
_exptl_crystal_size_max 0.05
_exptl_crystal_size_mid 0.02
_exptl_crystal_size_min 0.02
_refine_diff_density_max 0.572
_refine_diff_density_min -0.350
_refine_diff_density_rms 0.117
_refine_ls_extinction_coef 0.016(4)
_refine_ls_extinction_expression Fc^*^=kFc[1+0.001xFc^2^\l^3^/sin(2\q)]^-1/4^
_refine_ls_extinction_method 'SHELXL-2014/7 (Sheldrick 2014'
_refine_ls_goodness_of_fit_ref 1.114
_refine_ls_hydrogen_treatment constr
_refine_ls_matrix_type full
_refine_ls_number_parameters 165
_refine_ls_number_reflns 1470
_refine_ls_number_restraints 0
_refine_ls_restrained_S_all 1.114
_refine_ls_R_factor_all 0.1428
_refine_ls_R_factor_gt 0.1184
_refine_ls_shift/su_max 0.000
_refine_ls_shift/su_mean 0.000
_refine_ls_structure_factor_coef Fsqd
_refine_ls_weighting_details 'w=1/[\s^2^(Fo^2^)+(0.1313P)^2^+4.1602P] where P=(Fo^2^+2Fc^2^)/3'
_refine_ls_weighting_scheme calc
_refine_ls_wR_factor_gt 0.2991
_refine_ls_wR_factor_ref 0.3188
_reflns_Friedel_coverage 0.000
_reflns_number_gt 1088
_reflns_number_total 1470
_reflns_threshold_expression 'I > 2\s(I)'
_cod_data_source_file cs9b02747_si_002.cif
_cod_data_source_block cu_181019d_0m
_cod_database_code 4514823
_shelx_shelxl_version_number 2014/7
_shelx_space_group_comment
; 
The symmetry employed for this shelxl refinement is uniquely defined 
by the following loop, which should always be used as a source of 
symmetry information in preference to the above space-group names. 
They are only intended as comments. 
;
_olex2_refinement_description
; 
1. Fixed Uiso 
 At 1.2 times of: 
  All C(H) groups, {H1A,H1B,H1C} of C1, All C(H,H) groups, All O(H,H) groups 
 At 1.5 times of: 
  {H15A,H15B,H15C} of C15 
2. Others 
 Fixed Sof: H3A(0.68) H3B(0.32) 
3.a Riding coordinates: 
 O3(H3A,H3B), C1(H1A,H1B,H1C) 
3.b Ternary CH refined with riding coordinates: 
 C9(H9), C11(H11) 
3.c Secondary CH2 refined with riding coordinates: 
 C10(H10A,H10B), C14(H14A,H14B) 
3.d Aromatic/amide H refined with riding coordinates: 
 C4(H4), C5(H5), C7(H7), C8(H8), C13(H13) 
3.e Idealised Me refined as rotating group: 
 C15(H15A,H15B,H15C) 
;
_olex2_submission_special_instructions 'No special instructions were received'

loop_
_space_group_symop_operation_xyz
'x, y, z'
'-x, y+1/2, -z+1/2'
'-x, -y, -z'
'x, -y-1/2, z-1/2'

loop_
_atom_site_label
_atom_site_type_symbol
_atom_site_fract_x
_atom_site_fract_y
_atom_site_fract_z
_atom_site_U_iso_or_equiv
_atom_site_adp_type
_atom_site_occupancy
_atom_site_site_symmetry_order
_atom_site_calc_flag
_atom_site_refinement_flags_posn
_atom_site_refinement_flags_occupancy
_atom_site_disorder_assembly
_atom_site_disorder_group
O1 O 0.6256(6) 0.4291(4) 0.0405(15) 0.107(3) Uani 1 1 d . . . .
O2 O 0.6591(5) 0.3279(3) -0.0786(14) 0.096(2) Uani 1 1 d . . . .
O3 O 0.0450(4) 0.4878(2) -1.2378(10) 0.0625(17) Uani 1 1 d . . . .
H3A H 0.0598 0.5218 -1.1211 0.075 Uiso 0.68 1 d R P A 1
H3B H -0.0108 0.4903 -1.3722 0.075 Uiso 0.32 1 d R P B 2
C1 C 0.7427(9) 0.3330(8) 0.143(3) 0.146(6) Uani 1 1 d . . . .
H1A H 0.8088 0.3333 0.0723 0.175 Uiso 1 1 d R . . .
H1B H 0.7382 0.2968 0.2606 0.175 Uiso 1 1 d R . . .
H1C H 0.7330 0.3734 0.2354 0.175 Uiso 1 1 d R . . .
C2 C 0.6055(7) 0.3837(6) -0.101(2) 0.078(3) Uani 1 1 d . . . .
C3 C 0.5168(6) 0.3791(4) -0.3188(15) 0.058(2) Uani 1 1 d . . . .
C4 C 0.4496(6) 0.4320(4) -0.3526(15) 0.059(2) Uani 1 1 d . . . .
H4 H 0.4617 0.4687 -0.2439 0.071 Uiso 1 1 calc R . . .
C5 C 0.3647(6) 0.4315(3) -0.5455(14) 0.051(2) Uani 1 1 d . . . .
H5 H 0.3200 0.4675 -0.5626 0.061 Uiso 1 1 calc R . . .
C6 C 0.3450(5) 0.3779(3) -0.7145(13) 0.0441(18) Uani 1 1 d . . . .
C7 C 0.4147(6) 0.3256(3) -0.6800(16) 0.059(2) Uani 1 1 d . . . .
H7 H 0.4038 0.2890 -0.7894 0.070 Uiso 1 1 calc R . . .
C8 C 0.4995(6) 0.3266(4) -0.4884(16) 0.061(2) Uani 1 1 d . . . .
H8 H 0.5456 0.2913 -0.4736 0.074 Uiso 1 1 calc R . . .
C9 C 0.2514(5) 0.3734(3) -0.9230(13) 0.0414(18) Uani 1 1 d . . . .
H9 H 0.2769 0.3584 -1.0892 0.050 Uiso 1 1 calc R . . .
C10 C 0.1919(5) 0.4379(3) -0.9825(14) 0.0460(19) Uani 1 1 d . . . .
H10A H 0.1596 0.4515 -0.8261 0.055 Uiso 1 1 calc R . . .
H10B H 0.2407 0.4718 -1.0235 0.055 Uiso 1 1 calc R . . .
C11 C 0.1083(5) 0.4298(3) -1.2144(14) 0.0469(19) Uani 1 1 d . . . .
H11 H 0.1431 0.4253 -1.3773 0.056 Uiso 1 1 calc R . . .
C12 C 0.0411(5) 0.3692(3) -1.1865(13) 0.0480(19) Uani 1 1 d . . . .
C13 C 0.0730(6) 0.3220(3) -1.0138(14) 0.049(2) Uani 1 1 d . . . .
H13 H 0.0285 0.2864 -1.0000 0.059 Uiso 1 1 calc R . . .
C14 C 0.1748(5) 0.3220(3) -0.8406(14) 0.050(2) Uani 1 1 d . . . .
H14A H 0.2067 0.2790 -0.8475 0.060 Uiso 1 1 calc R . . .
H14B H 0.1615 0.3301 -0.6579 0.060 Uiso 1 1 calc R . . .
C15 C -0.0604(6) 0.3654(5) -1.3684(18) 0.076(3) Uani 1 1 d . . . .
H15A H -0.0952 0.3248 -1.3386 0.114 Uiso 1 1 calc GR . . .
H15B H -0.0454 0.3676 -1.5506 0.114 Uiso 1 1 calc GR . . .
H15C H -0.1048 0.4014 -1.3313 0.114 Uiso 1 1 calc GR . . .

loop_
_atom_site_aniso_label
_atom_site_aniso_U_11
_atom_site_aniso_U_22
_atom_site_aniso_U_33
_atom_site_aniso_U_23
_atom_site_aniso_U_13
_atom_site_aniso_U_12
O1 0.106(5) 0.111(6) 0.094(5) -0.006(4) -0.031(4) -0.037(4)
O2 0.085(5) 0.099(5) 0.095(5) 0.007(4) -0.033(4) -0.001(4)
O3 0.075(4) 0.048(3) 0.064(4) 0.006(2) 0.001(3) 0.023(3)
C1 0.084(8) 0.235(17) 0.110(10) 0.043(10) -0.032(7) -0.005(9)
C2 0.064(6) 0.095(8) 0.075(7) 0.036(6) 0.007(5) -0.017(6)
C3 0.050(5) 0.072(6) 0.050(5) 0.017(4) -0.007(4) -0.020(4)
C4 0.071(5) 0.056(5) 0.050(5) 0.002(4) 0.003(4) -0.012(4)
C5 0.059(5) 0.044(4) 0.050(5) -0.004(3) 0.005(4) -0.002(3)
C6 0.054(4) 0.039(4) 0.040(4) 0.003(3) 0.004(3) -0.003(3)
C7 0.067(5) 0.041(4) 0.065(5) 0.000(3) -0.005(4) 0.000(4)
C8 0.055(5) 0.058(5) 0.068(6) 0.013(4) -0.006(4) 0.008(4)
C9 0.053(4) 0.035(4) 0.037(4) 0.004(3) 0.009(3) 0.007(3)
C10 0.062(5) 0.035(4) 0.041(4) 0.000(3) 0.009(3) 0.009(3)
C11 0.062(5) 0.040(4) 0.040(5) 0.000(3) 0.011(3) 0.009(3)
C12 0.050(4) 0.059(5) 0.036(4) -0.004(3) 0.005(3) 0.007(4)
C13 0.060(5) 0.044(4) 0.042(4) -0.005(3) 0.003(4) -0.003(3)
C14 0.062(5) 0.040(4) 0.049(5) -0.001(3) 0.005(4) 0.003(3)
C15 0.069(6) 0.087(6) 0.070(6) 0.003(5) -0.009(5) -0.003(5)

loop_
_atom_type_symbol
_atom_type_description
_atom_type_scat_dispersion_real
_atom_type_scat_dispersion_imag
_atom_type_scat_source
C C 0.0180 0.0090 'International Tables Vol C Tables 4.2.6.8 and 6.1.1.4'
H H 0.0000 0.0000 'International Tables Vol C Tables 4.2.6.8 and 6.1.1.4'
O O 0.0490 0.0320 'International Tables Vol C Tables 4.2.6.8 and 6.1.1.4'

loop_
_geom_angle_atom_site_label_1
_geom_angle_atom_site_label_2
_geom_angle_atom_site_label_3
_geom_angle
C2 O2 C1 109.5(9)
C11 O3 H3A 119.6
C11 O3 H3B 119.4
O2 C1 H1A 108.7
O2 C1 H1B 109.3
O2 C1 H1C 108.0
H1A C1 H1B 110.6
H1A C1 H1C 110.0
H1B C1 H1C 110.1
O1 C2 O2 122.7(9)
O1 C2 C3 126.5(10)
O2 C2 C3 110.8(9)
C4 C3 C2 117.2(8)
C8 C3 C2 124.5(8)
C8 C3 C4 118.3(7)
C3 C4 H4 119.5
C3 C4 C5 121.1(7)
C5 C4 H4 119.5
C4 C5 H5 119.4
C4 C5 C6 121.1(7)
C6 C5 H5 119.4
C5 C6 C9 123.6(6)
C7 C6 C5 116.8(6)
C7 C6 C9 119.5(6)
C6 C7 H7 119.1
C8 C7 C6 121.8(7)
C8 C7 H7 119.1
C3 C8 C7 120.9(7)
C3 C8 H8 119.6
C7 C8 H8 119.6
C6 C9 H9 107.6
C6 C9 C10 115.2(5)
C6 C9 C14 109.8(5)
C10 C9 H9 107.6
C14 C9 H9 107.6
C14 C9 C10 108.7(5)
C9 C10 H10A 109.5
C9 C10 H10B 109.5
H10A C10 H10B 108.0
C11 C10 C9 110.9(5)
C11 C10 H10A 109.5
C11 C10 H10B 109.5
O3 C11 C10 108.9(5)
O3 C11 H11 108.2
O3 C11 C12 110.8(6)
C10 C11 H11 108.2
C10 C11 C12 112.3(5)
C12 C11 H11 108.2
C13 C12 C11 120.5(6)
C13 C12 C15 123.1(7)
C15 C12 C11 116.4(6)
C12 C13 H13 117.5
C12 C13 C14 125.0(7)
C14 C13 H13 117.5
C9 C14 H14A 109.0
C9 C14 H14B 109.0
C13 C14 C9 112.9(6)
C13 C14 H14A 109.0
C13 C14 H14B 109.0
H14A C14 H14B 107.8
C12 C15 H15A 109.5
C12 C15 H15B 109.5
C12 C15 H15C 109.5
H15A C15 H15B 109.5
H15A C15 H15C 109.5
H15B C15 H15C 109.5

loop_
_geom_bond_atom_site_label_1
_geom_bond_atom_site_label_2
_geom_bond_distance
O1 C2 1.181(12)
O2 C1 1.471(11)
O2 C2 1.329(11)
O3 H3A 0.9171
O3 H3B 0.9346
O3 C11 1.431(8)
C1 H1A 0.9542
C1 H1B 0.9524
C1 H1C 0.9596
C2 C3 1.498(12)
C3 C4 1.381(11)
C3 C8 1.374(11)
C4 H4 0.9300
C4 C5 1.383(10)
C5 H5 0.9300
C5 C6 1.392(9)
C6 C7 1.391(9)
C6 C9 1.514(9)
C7 H7 0.9300
C7 C8 1.378(10)
C8 H8 0.9300
C9 H9 0.9800
C9 C10 1.534(8)
C9 C14 1.523(9)
C10 H10A 0.9700
C10 H10B 0.9700
C10 C11 1.510(9)
C11 H11 0.9800
C11 C12 1.523(10)
C12 C13 1.333(10)
C12 C15 1.514(10)
C13 H13 0.9300
C13 C14 1.493(9)
C14 H14A 0.9700
C14 H14B 0.9700
C15 H15A 0.9600
C15 H15B 0.9600
C15 H15C 0.9600

loop_
_geom_hbond_atom_site_label_D
_geom_hbond_atom_site_label_H
_geom_hbond_atom_site_label_A
_geom_hbond_distance_DH
_geom_hbond_distance_HA
_geom_hbond_distance_DA
_geom_hbond_angle_DHA
_geom_hbond_site_symmetry_A
O3 H3B O3 0.93 2.02 2.818(10) 142.2 3_562
